data_7112491
loop_
_publ_author_name
'Yan Li'
'Hongping Zhu'
'Diego M. Andrada'
'Gernot Frenking'
'Herbert W. Roesky'

_publ_section_title
;
 Aminosilanetrithiol RSi(SH)3: an experimental and quantum-chemical study
;
_journal_name_full Chem.Commun.
_journal_page_first 4628
_journal_paper_doi 10.1039/C4CC00912f
_journal_volume 50
_journal_year 2014
_chemical_formula_sum 'C27 H50 Cl2 Li N O3 S Si2'
_chemical_formula_weight 602.76
_chemical_name_systematic
; 
 ? 
;
_space_group_IT_number 14
_symmetry_cell_setting monoclinic
_symmetry_space_group_name_Hall '-P 2ybc'
_symmetry_space_group_name_H-M 'P 1 21/c 1'
_atom_sites_solution_hydrogens geom
_atom_sites_solution_primary direct
_atom_sites_solution_secondary difmap
_audit_creation_method SHELXL-97
_cell_angle_alpha 90.00
_cell_angle_beta 96.116(12)
_cell_angle_gamma 90.00
_cell_formula_units_Z 4
_cell_length_a 12.2912(14)
_cell_length_b 14.2850(18)
_cell_length_c 19.527(2)
_cell_measurement_reflns_used 1361
_cell_measurement_temperature 173(2)
_cell_measurement_theta_max 29.0933
_cell_measurement_theta_min 2.8095
_cell_volume 3409.0(7)
_computing_cell_refinement CrysAlisPro
_computing_data_collection CrysAlisPro
_computing_data_reduction CrysAlisPro
_computing_molecular_graphics 'Bruker SHELXTL'
_computing_publication_material 'Bruker SHELXTL'
_computing_structure_refinement 'SHELXL-97 (Sheldrick, 1997)'
_computing_structure_solution 'SHELXS-97 (Sheldrick, 1990)'
_diffrn_ambient_temperature 173(2)
_diffrn_detector_area_resol_mean 16.1903
_diffrn_measured_fraction_theta_full 0.997
_diffrn_measured_fraction_theta_max 0.997
_diffrn_measurement_device_type 'Xcalibur, Sapphire3, Gemini ultra'
_diffrn_measurement_method 'phi and omega scans'
_diffrn_radiation_monochromator graphite
_diffrn_radiation_source 'Enhanced (Mo) X-ray Source'
_diffrn_radiation_type MoK\a
_diffrn_radiation_wavelength 0.71073
_diffrn_reflns_av_R_equivalents 0.1321
_diffrn_reflns_av_sigmaI/netI 0.3481
_diffrn_reflns_limit_h_max 7
_diffrn_reflns_limit_h_min -14
_diffrn_reflns_limit_k_max 16
_diffrn_reflns_limit_k_min -16
_diffrn_reflns_limit_l_max 23
_diffrn_reflns_limit_l_min -23
_diffrn_reflns_number 14396
_diffrn_reflns_theta_full 25.00
_diffrn_reflns_theta_max 25.00
_diffrn_reflns_theta_min 2.82
_exptl_absorpt_coefficient_mu 0.348
_exptl_absorpt_correction_T_max 0.9180
_exptl_absorpt_correction_T_min 0.9027
_exptl_absorpt_correction_type multi-scan
_exptl_absorpt_process_details empirical
_exptl_crystal_colour colorless
_exptl_crystal_density_diffrn 1.174
_exptl_crystal_density_meas ?
_exptl_crystal_density_method 'not measured'
_exptl_crystal_description block
_exptl_crystal_F_000 1296
_exptl_crystal_size_max 0.30
_exptl_crystal_size_mid 0.28
_exptl_crystal_size_min 0.25
_refine_diff_density_max 0.776
_refine_diff_density_min -0.273
_refine_diff_density_rms 0.058
_refine_ls_extinction_method none
_refine_ls_goodness_of_fit_ref 0.716
_refine_ls_hydrogen_treatment 'refined in a riding mode to the carrier atom'
_refine_ls_matrix_type full
_refine_ls_number_parameters 469
_refine_ls_number_reflns 5984
_refine_ls_number_restraints 790
_refine_ls_restrained_S_all 0.688
_refine_ls_R_factor_all 0.2383
_refine_ls_R_factor_gt 0.0663
_refine_ls_shift/su_max 0.001
_refine_ls_shift/su_mean 0.000
_refine_ls_structure_factor_coef Fsqd
_refine_ls_weighting_details 'calc w=1/[\s^2^(Fo^2^)+(0.0526P)^2^+0.0000P] where P=(Fo^2^+2Fc^2^)/3'
_refine_ls_weighting_scheme calc
_refine_ls_wR_factor_gt 0.1199
_refine_ls_wR_factor_ref 0.1525
_reflns_number_gt 1571
_reflns_number_total 5984
_reflns_threshold_expression >2sigma(I)
_cod_data_source_file c4cc00912f2.cif
_cod_data_source_block compound_3
_cod_depositor_comments
;
The following automatic conversions were performed:

'_exptl_crystal_density_meas' value 'not measured' was changed to '?'
- the value is perceived as not measured.

Automatic conversion script
Id: cif_fix_values 3008 2015-01-20 13:52:24Z robertas 
;
_cod_original_sg_symbol_H-M P2(1)/c
_cod_database_code 7112491

loop_
_symmetry_equiv_pos_as_xyz
'x, y, z'
'-x, y+1/2, -z+1/2'
'-x, -y, -z'
'x, -y-1/2, z-1/2'

loop_
_atom_site_label
_atom_site_type_symbol
_atom_site_fract_x
_atom_site_fract_y
_atom_site_fract_z
_atom_site_U_iso_or_equiv
_atom_site_adp_type
_atom_site_occupancy
_atom_site_symmetry_multiplicity
_atom_site_calc_flag
_atom_site_refinement_flags
_atom_site_disorder_assembly
_atom_site_disorder_group
Li1 Li 0.5630(9) 0.7277(7) 0.2049(5) 0.057(3) Uani 1 1 d . . .
Cl1 Cl 0.39426(14) 0.71112(13) 0.04229(9) 0.0815(7) Uani 1 1 d . A .
Cl2 Cl 0.30655(13) 0.91001(11) 0.08678(9) 0.0592(5) Uani 1 1 d . A .
S1 S 0.36381(15) 0.74145(14) 0.20999(9) 0.0737(6) Uani 1 1 d . A .
Si1 Si 0.29980(13) 0.77069(11) 0.11481(8) 0.0370(5) Uani 1 1 d . . .
C11 C 0.0849(4) 0.7974(4) 0.0579(3) 0.0265(14) Uani 1 1 d . . .
C12 C 0.0217(5) 0.8539(4) 0.0973(3) 0.0352(16) Uani 1 1 d . A .
C13 C -0.0610(5) 0.9079(4) 0.0600(4) 0.0455(17) Uani 1 1 d . . .
H13A H -0.1052 0.9471 0.0849 0.055 Uiso 1 1 calc R A .
C14 C -0.0803(5) 0.9064(5) -0.0097(4) 0.057(2) Uani 1 1 d . A .
H14A H -0.1376 0.9426 -0.0328 0.069 Uiso 1 1 calc R . .
C15 C -0.0155(5) 0.8517(5) -0.0459(3) 0.0509(19) Uani 1 1 d . . .
H15A H -0.0274 0.8519 -0.0948 0.061 Uiso 1 1 calc R A .
C16 C 0.0666(5) 0.7960(4) -0.0140(3) 0.0371(16) Uani 1 1 d . A .
O2 O 0.6043(18) 0.726(3) 0.3071(11) 0.070(3) Uani 0.467(10) 1 d PDU A 2
C25 C 0.5415(14) 0.7455(16) 0.3640(8) 0.086(4) Uani 0.467(10) 1 d PDU A 2
H25A H 0.4786 0.7868 0.3495 0.103 Uiso 0.467(10) 1 calc PR A 2
H25B H 0.5142 0.6868 0.3831 0.103 Uiso 0.467(10) 1 calc PR A 2
C26 C 0.6152(13) 0.7895(16) 0.4115(9) 0.093(4) Uani 0.467(10) 1 d PDU A 2
H26A H 0.6012 0.7718 0.4588 0.111 Uiso 0.467(10) 1 calc PR A 2
H26B H 0.6079 0.8583 0.4068 0.111 Uiso 0.467(10) 1 calc PR A 2
C27 C 0.7286(15) 0.759(2) 0.3981(12) 0.092(4) Uani 0.467(10) 1 d PDU A 2
H27A H 0.7758 0.8141 0.3924 0.111 Uiso 0.467(10) 1 calc PR A 2
H27B H 0.7628 0.7202 0.4365 0.111 Uiso 0.467(10) 1 calc PR A 2
C28 C 0.7126(16) 0.7038(15) 0.3333(10) 0.090(4) Uani 0.467(10) 1 d PDU A 2
H28A H 0.7653 0.7228 0.3009 0.108 Uiso 0.467(10) 1 calc PR A 2
H28B H 0.7207 0.6359 0.3427 0.108 Uiso 0.467(10) 1 calc PR A 2
O2A O 0.6213(16) 0.725(2) 0.2990(11) 0.078(3) Uani 0.533(10) 1 d PDU A 1
C25A C 0.5687(14) 0.6856(14) 0.3510(8) 0.099(4) Uani 0.533(10) 1 d PDU A 1
H25C H 0.5606 0.6177 0.3415 0.119 Uiso 0.533(10) 1 calc PR A 1
H25D H 0.4940 0.7124 0.3482 0.119 Uiso 0.533(10) 1 calc PR A 1
C26A C 0.6177(12) 0.6963(13) 0.4203(7) 0.096(4) Uani 0.533(10) 1 d PDU A 1
H26C H 0.5632 0.7149 0.4516 0.115 Uiso 0.533(10) 1 calc PR A 1
H26D H 0.6550 0.6382 0.4377 0.115 Uiso 0.533(10) 1 calc PR A 1
C27A C 0.6949(16) 0.7707(17) 0.4119(9) 0.093(4) Uani 0.533(10) 1 d PDU A 1
H27C H 0.7625 0.7620 0.4437 0.111 Uiso 0.533(10) 1 calc PR A 1
H27D H 0.6628 0.8324 0.4211 0.111 Uiso 0.533(10) 1 calc PR A 1
C28A C 0.7188(15) 0.7639(14) 0.3386(8) 0.093(4) Uani 0.533(10) 1 d PDU A 1
H28C H 0.7354 0.8266 0.3208 0.111 Uiso 0.533(10) 1 calc PR A 1
H28D H 0.7827 0.7227 0.3350 0.111 Uiso 0.533(10) 1 calc PR A 1
C121 C 0.0385(5) 0.8617(5) 0.1749(3) 0.0475(18) Uani 1 1 d . . .
H12A H 0.0958 0.8155 0.1927 0.057 Uiso 1 1 calc R A .
C122 C 0.0775(5) 0.9588(4) 0.1972(3) 0.070(2) Uani 1 1 d . A .
H12B H 0.1463 0.9725 0.1781 0.104 Uiso 1 1 calc R . .
H12C H 0.0892 0.9616 0.2476 0.104 Uiso 1 1 calc R . .
H12D H 0.0222 1.0051 0.1803 0.104 Uiso 1 1 calc R . .
C123 C -0.0670(5) 0.8381(5) 0.2058(3) 0.078(2) Uani 1 1 d . A .
H12E H -0.0846 0.7719 0.1977 0.117 Uiso 1 1 calc R . .
H12F H -0.1267 0.8769 0.1840 0.117 Uiso 1 1 calc R . .
H12G H -0.0574 0.8505 0.2554 0.117 Uiso 1 1 calc R . .
O3 O 0.6123(18) 0.6146(14) 0.1594(11) 0.105(11) Uiso 0.432(13) 1 d PD A 2
C29 C 0.629(3) 0.5320(14) 0.2046(12) 0.140(10) Uiso 0.432(13) 1 d PD A 2
H29A H 0.5601 0.5087 0.2200 0.169 Uiso 0.432(13) 1 calc PR A 2
H29B H 0.6834 0.5438 0.2449 0.169 Uiso 0.432(13) 1 calc PR A 2
C30 C 0.674(2) 0.467(2) 0.1517(12) 0.170(13) Uiso 0.432(13) 1 d PD A 2
H30A H 0.6633 0.3997 0.1622 0.204 Uiso 0.432(13) 1 calc PR A 2
H30B H 0.7520 0.4788 0.1464 0.204 Uiso 0.432(13) 1 calc PR A 2
C31 C 0.5973(18) 0.5002(12) 0.0893(9) 0.087(7) Uiso 0.432(13) 1 d PD A 2
H31A H 0.6042 0.4639 0.0467 0.104 Uiso 0.432(13) 1 calc PR A 2
H31B H 0.5198 0.5053 0.0983 0.104 Uiso 0.432(13) 1 calc PR A 2
C32 C 0.6581(19) 0.5944(14) 0.0920(12) 0.110(8) Uiso 0.432(13) 1 d PD A 2
H32A H 0.7387 0.5883 0.0963 0.133 Uiso 0.432(13) 1 calc PR A 2
H32B H 0.6319 0.6378 0.0543 0.133 Uiso 0.432(13) 1 calc PR A 2
O3A O 0.6233(10) 0.6164(8) 0.1775(7) 0.059(5) Uiso 0.568(13) 1 d PD A 1
C29A C 0.5551(13) 0.5332(9) 0.1690(8) 0.085(5) Uiso 0.568(13) 1 d PD A 1
H29C H 0.5476 0.5079 0.2155 0.102 Uiso 0.568(13) 1 calc PR A 1
H29D H 0.4812 0.5532 0.1492 0.102 Uiso 0.568(13) 1 calc PR A 1
C30A C 0.5861(17) 0.4628(13) 0.1304(11) 0.141(8) Uiso 0.568(13) 1 d PD A 1
H30C H 0.5277 0.4440 0.0942 0.169 Uiso 0.568(13) 1 calc PR A 1
H30D H 0.6111 0.4076 0.1585 0.169 Uiso 0.568(13) 1 calc PR A 1
C31A C 0.6849(15) 0.5150(11) 0.0994(9) 0.113(6) Uiso 0.568(13) 1 d PD A 1
H31C H 0.7501 0.4739 0.1015 0.135 Uiso 0.568(13) 1 calc PR A 1
H31D H 0.6638 0.5329 0.0508 0.135 Uiso 0.568(13) 1 calc PR A 1
C32A C 0.7090(13) 0.6025(10) 0.1445(9) 0.109(7) Uiso 0.568(13) 1 d PD A 1
H32C H 0.7749 0.5925 0.1774 0.131 Uiso 0.568(13) 1 calc PR A 1
H32D H 0.7217 0.6574 0.1154 0.131 Uiso 0.568(13) 1 calc PR A 1
C161 C 0.1346(5) 0.7368(4) -0.0573(3) 0.0555(19) Uani 1 1 d . . .
H16A H 0.1809 0.6941 -0.0258 0.067 Uiso 1 1 calc R A .
C162 C 0.2111(5) 0.8000(4) -0.0941(3) 0.077(2) Uani 1 1 d . A .
H16B H 0.2537 0.8398 -0.0602 0.115 Uiso 1 1 calc R . .
H16C H 0.1675 0.8395 -0.1277 0.115 Uiso 1 1 calc R . .
H16D H 0.2609 0.7612 -0.1180 0.115 Uiso 1 1 calc R . .
C163 C 0.0648(6) 0.6767(5) -0.1093(4) 0.100(3) Uani 1 1 d . A .
H16E H 0.0090 0.6440 -0.0861 0.150 Uiso 1 1 calc R . .
H16F H 0.1114 0.6308 -0.1294 0.150 Uiso 1 1 calc R . .
H16G H 0.0292 0.7167 -0.1458 0.150 Uiso 1 1 calc R . .
O1 O 0.633(2) 0.8408(10) 0.1740(9) 0.062(3) Uani 0.658(12) 1 d PDU A 2
C21 C 0.6226(15) 0.9261(9) 0.2129(7) 0.078(3) Uani 0.658(12) 1 d PDU A 2
H21A H 0.5482 0.9323 0.2275 0.094 Uiso 0.658(12) 1 calc PR A 2
H21B H 0.6770 0.9283 0.2541 0.094 Uiso 0.658(12) 1 calc PR A 2
C22 C 0.6436(13) 0.9976(8) 0.1640(7) 0.095(3) Uani 0.658(12) 1 d PDU A 2
H22A H 0.7194 1.0204 0.1751 0.114 Uiso 0.658(12) 1 calc PR A 2
H22B H 0.5938 1.0510 0.1695 0.114 Uiso 0.658(12) 1 calc PR A 2
C23 C 0.6297(12) 0.9680(10) 0.0923(6) 0.070(3) Uani 0.658(12) 1 d PDU A 2
H23A H 0.6882 0.9926 0.0662 0.084 Uiso 0.658(12) 1 calc PR A 2
H23B H 0.5573 0.9860 0.0689 0.084 Uiso 0.658(12) 1 calc PR A 2
C24 C 0.6392(12) 0.8653(9) 0.1032(7) 0.066(3) Uani 0.658(12) 1 d PDU A 2
H24A H 0.5796 0.8334 0.0740 0.079 Uiso 0.658(12) 1 calc PR A 2
H24B H 0.7097 0.8433 0.0889 0.079 Uiso 0.658(12) 1 calc PR A 2
O1A O 0.628(5) 0.824(2) 0.1644(18) 0.071(4) Uani 0.342(12) 1 d PDU A 1
C21A C 0.602(3) 0.915(2) 0.1798(13) 0.073(4) Uani 0.342(12) 1 d PDU A 1
H21C H 0.6513 0.9368 0.2200 0.087 Uiso 0.342(12) 1 calc PR A 1
H21D H 0.5259 0.9174 0.1924 0.087 Uiso 0.342(12) 1 calc PR A 1
C22A C 0.612(3) 0.9776(18) 0.1211(12) 0.081(4) Uani 0.342(12) 1 d PDU A 1
H22C H 0.6803 1.0146 0.1273 0.097 Uiso 0.342(12) 1 calc PR A 1
H22D H 0.5485 1.0205 0.1131 0.097 Uiso 0.342(12) 1 calc PR A 1
C23A C 0.613(2) 0.9062(17) 0.0629(11) 0.076(4) Uani 0.342(12) 1 d PDU A 1
H23C H 0.5385 0.8963 0.0400 0.091 Uiso 0.342(12) 1 calc PR A 1
H23D H 0.6600 0.9292 0.0280 0.091 Uiso 0.342(12) 1 calc PR A 1
C24A C 0.658(2) 0.8163(17) 0.0939(13) 0.077(4) Uani 0.342(12) 1 d PDU A 1
H24C H 0.6240 0.7612 0.0696 0.092 Uiso 0.342(12) 1 calc PR A 1
H24D H 0.7389 0.8127 0.0935 0.092 Uiso 0.342(12) 1 calc PR A 1
N1 N 0.1666(3) 0.7376(3) 0.0946(2) 0.0305(12) Uani 1 1 d . A .
Si2 Si 0.1203(18) 0.6238(12) 0.1195(14) 0.0506(16) Uani 0.70(2) 1 d PU A 2
C1 C 0.2050(13) 0.5361(12) 0.0867(8) 0.065(3) Uani 0.70(2) 1 d PU A 2
H1A H 0.1926 0.5353 0.0363 0.098 Uiso 0.70(2) 1 calc PR A 2
H1B H 0.1867 0.4747 0.1048 0.098 Uiso 0.70(2) 1 calc PR A 2
H1C H 0.2820 0.5503 0.1011 0.098 Uiso 0.70(2) 1 calc PR A 2
C2 C 0.0978(14) 0.6206(8) 0.2090(6) 0.061(3) Uani 0.70(2) 1 d PU A 2
H2A H 0.1615 0.6469 0.2368 0.092 Uiso 0.70(2) 1 calc PR A 2
H2B H 0.0869 0.5557 0.2229 0.092 Uiso 0.70(2) 1 calc PR A 2
H2C H 0.0326 0.6575 0.2159 0.092 Uiso 0.70(2) 1 calc PR A 2
C3 C -0.0192(10) 0.6058(10) 0.0639(8) 0.059(3) Uani 0.70(2) 1 d PU A 2
H3A H -0.0098 0.6159 0.0152 0.088 Uiso 0.70(2) 1 calc PR A 2
H3B H -0.0728 0.6505 0.0782 0.088 Uiso 0.70(2) 1 calc PR A 2
H3C H -0.0452 0.5418 0.0702 0.088 Uiso 0.70(2) 1 calc PR A 2
Si2A Si 0.123(5) 0.635(3) 0.118(3) 0.056(3) Uani 0.30(2) 1 d PU A 1
C1A C 0.225(3) 0.530(3) 0.1111(17) 0.053(4) Uani 0.30(2) 1 d PU A 1
H1AA H 0.2965 0.5459 0.1362 0.080 Uiso 0.30(2) 1 calc PR A 1
H1AB H 0.2347 0.5188 0.0625 0.080 Uiso 0.30(2) 1 calc PR A 1
H1AC H 0.1961 0.4740 0.1311 0.080 Uiso 0.30(2) 1 calc PR A 1
C2A C 0.159(4) 0.6044(19) 0.2218(13) 0.063(4) Uani 0.30(2) 1 d PU A 1
H2AA H 0.2374 0.6118 0.2350 0.095 Uiso 0.30(2) 1 calc PR A 1
H2AB H 0.1371 0.5397 0.2303 0.095 Uiso 0.30(2) 1 calc PR A 1
H2AC H 0.1182 0.6471 0.2491 0.095 Uiso 0.30(2) 1 calc PR A 1
C3A C -0.018(3) 0.609(2) 0.0965(19) 0.057(4) Uani 0.30(2) 1 d PU A 1
H3AA H -0.0456 0.6434 0.0548 0.086 Uiso 0.30(2) 1 calc PR A 1
H3AB H -0.0591 0.6277 0.1346 0.086 Uiso 0.30(2) 1 calc PR A 1
H3AC H -0.0268 0.5417 0.0883 0.086 Uiso 0.30(2) 1 calc PR A 1

loop_
_atom_site_aniso_label
_atom_site_aniso_U_11
_atom_site_aniso_U_22
_atom_site_aniso_U_33
_atom_site_aniso_U_23
_atom_site_aniso_U_13
_atom_site_aniso_U_12
Li1 0.051(7) 0.046(7) 0.072(8) 0.005(6) 0.001(6) 0.007(6)
Cl1 0.0530(13) 0.1060(17) 0.0881(14) -0.0245(13) 0.0196(11) -0.0044(12)
Cl2 0.0468(11) 0.0422(11) 0.0864(13) 0.0166(10) -0.0025(10) -0.0134(10)
S1 0.0523(13) 0.1062(17) 0.0597(12) 0.0190(12) -0.0078(10) 0.0031(13)
Si1 0.0283(10) 0.0394(11) 0.0428(11) 0.0067(10) 0.0017(9) 0.0002(10)
C11 0.013(3) 0.029(4) 0.036(4) 0.014(3) -0.007(3) -0.003(3)
C12 0.031(4) 0.039(4) 0.034(4) 0.000(3) -0.004(3) 0.000(3)
C13 0.031(4) 0.046(4) 0.060(5) -0.003(4) 0.007(4) 0.012(4)
C14 0.039(5) 0.061(5) 0.062(5) 0.013(5) -0.033(4) 0.015(4)
C15 0.049(5) 0.059(5) 0.040(5) 0.017(4) -0.016(4) -0.013(4)
C16 0.036(4) 0.030(4) 0.044(4) -0.001(4) -0.002(4) -0.006(3)
O2 0.047(6) 0.128(8) 0.037(6) 0.020(6) 0.013(4) -0.002(7)
C25 0.058(6) 0.143(10) 0.059(7) -0.019(8) 0.015(5) 0.005(8)
C26 0.066(7) 0.140(10) 0.071(7) -0.021(7) 0.005(6) 0.009(8)
C27 0.063(6) 0.135(9) 0.076(8) -0.011(8) -0.007(6) 0.016(8)
C28 0.061(6) 0.127(10) 0.080(7) -0.012(8) 0.001(6) 0.029(9)
O2A 0.044(7) 0.123(7) 0.063(5) 0.006(6) -0.007(5) 0.018(7)
C25A 0.077(8) 0.135(9) 0.084(7) 0.007(8) 0.003(6) -0.014(7)
C26A 0.086(8) 0.133(9) 0.069(5) 0.014(8) 0.014(6) 0.012(7)
C27A 0.074(9) 0.134(9) 0.070(6) -0.019(7) 0.007(6) 0.008(7)
C28A 0.065(7) 0.147(10) 0.064(6) 0.002(8) 0.000(5) -0.011(7)
C121 0.040(4) 0.058(5) 0.043(5) 0.008(4) -0.003(4) 0.015(4)
C122 0.080(6) 0.073(5) 0.056(5) -0.027(4) 0.011(4) 0.007(5)
C123 0.057(5) 0.106(6) 0.074(5) 0.007(5) 0.022(5) -0.006(5)
C161 0.063(5) 0.053(5) 0.051(5) -0.009(4) 0.005(4) -0.008(4)
C162 0.097(6) 0.083(5) 0.057(5) 0.011(4) 0.034(5) -0.009(5)
C163 0.121(8) 0.079(6) 0.094(6) -0.043(5) -0.022(6) 0.001(6)
O1 0.064(6) 0.064(5) 0.058(5) -0.007(4) 0.014(6) -0.015(7)
C21 0.090(7) 0.080(6) 0.066(6) -0.019(5) 0.010(7) -0.021(6)
C22 0.130(8) 0.064(5) 0.087(7) -0.006(5) -0.011(8) -0.020(7)
C23 0.061(7) 0.075(7) 0.078(6) 0.004(6) 0.023(7) -0.010(7)
C24 0.069(7) 0.071(6) 0.056(5) -0.005(5) 0.002(6) -0.031(7)
O1A 0.073(9) 0.076(7) 0.064(8) 0.001(7) 0.012(8) -0.009(9)
C21A 0.073(9) 0.077(8) 0.068(8) -0.001(8) 0.009(9) -0.013(9)
C22A 0.095(10) 0.072(7) 0.074(10) 0.001(7) 0.000(10) -0.025(9)
C23A 0.081(9) 0.078(9) 0.071(8) 0.006(7) 0.018(9) -0.012(9)
C24A 0.085(9) 0.080(8) 0.070(8) 0.006(8) 0.021(8) -0.010(9)
N1 0.023(3) 0.029(3) 0.039(3) 0.003(2) 0.000(2) -0.004(3)
Si2 0.048(3) 0.031(4) 0.072(3) 0.023(3) 0.004(2) -0.014(3)
C1 0.065(5) 0.038(5) 0.091(6) 0.017(6) -0.003(5) -0.002(4)
C2 0.051(6) 0.054(5) 0.078(4) 0.036(5) 0.003(4) -0.004(5)
C3 0.055(4) 0.039(5) 0.081(6) 0.024(7) -0.001(5) -0.017(4)
Si2A 0.054(5) 0.042(8) 0.069(5) 0.011(7) 0.002(6) -0.003(6)
C1A 0.056(6) 0.031(7) 0.071(7) 0.027(7) -0.005(7) -0.006(6)
C2A 0.066(7) 0.045(7) 0.076(6) 0.022(7) -0.002(6) -0.001(7)
C3A 0.056(5) 0.036(7) 0.079(8) 0.024(8) 0.001(6) -0.005(6)

loop_
_atom_type_symbol
_atom_type_description
_atom_type_scat_dispersion_real
_atom_type_scat_dispersion_imag
_atom_type_scat_source
C C 0.0033 0.0016 'International Tables Vol C Tables 4.2.6.8 and 6.1.1.4'
H H 0.0000 0.0000 'International Tables Vol C Tables 4.2.6.8 and 6.1.1.4'
Li Li -0.0003 0.0001 'International Tables Vol C Tables 4.2.6.8 and 6.1.1.4'
N N 0.0061 0.0033 'International Tables Vol C Tables 4.2.6.8 and 6.1.1.4'
O O 0.0106 0.0060 'International Tables Vol C Tables 4.2.6.8 and 6.1.1.4'
Si Si 0.0817 0.0704 'International Tables Vol C Tables 4.2.6.8 and 6.1.1.4'
S S 0.1246 0.1234 'International Tables Vol C Tables 4.2.6.8 and 6.1.1.4'
Cl Cl 0.1484 0.1585 'International Tables Vol C Tables 4.2.6.8 and 6.1.1.4'

loop_
_geom_angle_atom_site_label_1
_geom_angle_atom_site_label_2
_geom_angle_atom_site_label_3
_geom_angle
O1A Li1 O3A 108.5(15)
O1A Li1 O2A 107.5(18)
O3A Li1 O2A 98.0(11)
O1A Li1 O1 8.3(14)
O3A Li1 O1 114.6(9)
O2A Li1 O1 100.5(12)
O1A Li1 O3 104.8(14)
O3A Li1 O3 10.5(8)
O2A Li1 O3 108.4(12)
O1 Li1 O3 111.7(9)
O1A Li1 O2 111.5(17)
O3A Li1 O2 102.1(12)
O2A Li1 O2 7.5(11)
O1 Li1 O2 104.0(12)
O3 Li1 O2 112.5(13)
O1A Li1 S1 116.1(19)
O3A Li1 S1 120.5(6)
O2A Li1 S1 103.7(7)
O1 Li1 S1 114.7(9)
O3 Li1 S1 116.0(8)
O2 Li1 S1 96.2(7)
O1A Li1 C21A 25.6(11)
O3A Li1 C21A 134.0(9)
O2A Li1 C21A 97.9(12)
O1 Li1 C21A 19.7(11)
O3 Li1 C21A 130.2(10)
O2 Li1 C21A 99.0(12)
S1 Li1 C21A 96.9(8)
Si1 S1 Li1 106.0(3)
N1 Si1 S1 115.62(16)
N1 Si1 Cl2 105.63(17)
S1 Si1 Cl2 115.30(11)
N1 Si1 Cl1 108.45(15)
S1 Si1 Cl1 110.68(11)
Cl2 Si1 Cl1 99.82(9)
C16 C11 C12 121.3(5)
C16 C11 N1 121.1(5)
C12 C11 N1 117.6(5)
C11 C12 C13 116.0(5)
C11 C12 C121 124.5(6)
C13 C12 C121 119.4(5)
C14 C13 C12 123.3(6)
C14 C13 H13A 118.4
C12 C13 H13A 118.4
C13 C14 C15 118.6(6)
C13 C14 H14A 120.7
C15 C14 H14A 120.7
C14 C15 C16 122.4(6)
C14 C15 H15A 118.8
C16 C15 H15A 118.8
C15 C16 C11 118.4(6)
C15 C16 C161 119.5(6)
C11 C16 C161 122.1(6)
C28 O2 C25 108.9(18)
C28 O2 Li1 119.6(16)
C25 O2 Li1 131.6(17)
C26 C25 O2 103.8(16)
C26 C25 H25A 111.0
O2 C25 H25A 111.0
C26 C25 H25B 111.0
O2 C25 H25B 111.0
H25A C25 H25B 109.0
C25 C26 C27 107.7(16)
C25 C26 H26A 110.2
C27 C26 H26A 110.2
C25 C26 H26B 110.2
C27 C26 H26B 110.2
H26A C26 H26B 108.5
C28 C27 C26 105.1(17)
C28 C27 H27A 110.7
C26 C27 H27A 110.7
C28 C27 H27B 110.7
C26 C27 H27B 110.7
H27A C27 H27B 108.8
O2 C28 C27 103(2)
O2 C28 H28A 111.2
C27 C28 H28A 111.2
O2 C28 H28B 111.2
C27 C28 H28B 111.2
H28A C28 H28B 109.1
C25A O2A C28A 100.8(17)
C25A O2A Li1 124.2(17)
C28A O2A Li1 134.8(16)
O2A C25A C26A 118.0(17)
O2A C25A H25C 107.8
C26A C25A H25C 107.8
O2A C25A H25D 107.8
C26A C25A H25D 107.8
H25C C25A H25D 107.1
C27A C26A C25A 100.8(14)
C27A C26A H26C 111.6
C25A C26A H26C 111.6
C27A C26A H26D 111.6
C25A C26A H26D 111.6
H26C C26A H26D 109.4
C26A C27A C28A 105.0(15)
C26A C27A H27C 110.7
C28A C27A H27C 110.7
C26A C27A H27D 110.7
C28A C27A H27D 110.7
H27C C27A H27D 108.8
O2A C28A C27A 107.3(15)
O2A C28A H28C 110.3
C27A C28A H28C 110.3
O2A C28A H28D 110.3
C27A C28A H28D 110.3
H28C C28A H28D 108.5
C12 C121 C122 111.1(5)
C12 C121 C123 110.4(5)
C122 C121 C123 110.2(5)
C12 C121 H12A 108.4
C122 C121 H12A 108.4
C123 C121 H12A 108.4
C121 C122 H12B 109.5
C121 C122 H12C 109.5
H12B C122 H12C 109.5
C121 C122 H12D 109.5
H12B C122 H12D 109.5
H12C C122 H12D 109.5
C121 C123 H12E 109.5
C121 C123 H12F 109.5
H12E C123 H12F 109.5
C121 C123 H12G 109.5
H12E C123 H12G 109.5
H12F C123 H12G 109.5
C29 O3 C32 109.0(18)
C29 O3 Li1 114.6(16)
C32 O3 Li1 135.2(15)
O3 C29 C30 97.0(17)
O3 C29 H29A 112.4
C30 C29 H29A 112.4
O3 C29 H29B 112.4
C30 C29 H29B 112.4
H29A C29 H29B 109.9
C29 C30 C31 96.4(17)
C29 C30 H30A 112.5
C31 C30 H30A 112.5
C29 C30 H30B 112.5
C31 C30 H30B 112.5
H30A C30 H30B 110.0
C32 C31 C30 89(2)
C32 C31 H31A 113.7
C30 C31 H31A 113.7
C32 C31 H31B 113.7
C30 C31 H31B 113.7
H31A C31 H31B 111.0
O3 C32 C31 88.5(15)
O3 C32 H32A 113.9
C31 C32 H32A 113.9
O3 C32 H32B 113.9
C31 C32 H32B 113.9
H32A C32 H32B 111.1
C32A O3A C29A 107.8(11)
C32A O3A Li1 129.7(10)
C29A O3A Li1 119.3(10)
C30A C29A O3A 118.9(12)
C30A C29A H29C 107.6
O3A C29A H29C 107.6
C30A C29A H29D 107.6
O3A C29A H29D 107.6
H29C C29A H29D 107.0
C29A C30A C31A 97.8(12)
C29A C30A H30C 112.2
C31A C30A H30C 112.2
C29A C30A H30D 112.2
C31A C30A H30D 112.2
H30C C30A H30D 109.8
C32A C31A C30A 105.7(11)
C32A C31A H31C 110.6
C30A C31A H31C 110.6
C32A C31A H31D 110.6
C30A C31A H31D 110.6
H31C C31A H31D 108.7
O3A C32A C31A 106.8(13)
O3A C32A H32C 110.4
C31A C32A H32C 110.4
O3A C32A H32D 110.4
C31A C32A H32D 110.4
H32C C32A H32D 108.6
C16 C161 C163 112.5(6)
C16 C161 C162 109.6(5)
C163 C161 C162 110.4(5)
C16 C161 H16A 108.1
C163 C161 H16A 108.1
C162 C161 H16A 108.1
C161 C162 H16B 109.5
C161 C162 H16C 109.5
H16B C162 H16C 109.5
C161 C162 H16D 109.5
H16B C162 H16D 109.5
H16C C162 H16D 109.5
C161 C163 H16E 109.5
C161 C163 H16F 109.5
H16E C163 H16F 109.5
C161 C163 H16G 109.5
H16E C163 H16G 109.5
H16F C163 H16G 109.5
C24 O1 C21 108.4(11)
C24 O1 Li1 124.7(12)
C21 O1 Li1 117.7(12)
C22 C21 O1 102.5(10)
C22 C21 H21A 111.3
O1 C21 H21A 111.3
C22 C21 H21B 111.3
O1 C21 H21B 111.3
H21A C21 H21B 109.2
C21 C22 C23 114.9(10)
C21 C22 H22A 108.5
C23 C22 H22A 108.5
C21 C22 H22B 108.5
C23 C22 H22B 108.5
H22A C22 H22B 107.5
C22 C23 C24 98.6(10)
C22 C23 H23A 112.0
C24 C23 H23A 112.0
C22 C23 H23B 112.0
C24 C23 H23B 112.0
H23A C23 H23B 109.7
O1 C24 C23 111.6(10)
O1 C24 H24A 109.3
C23 C24 H24A 109.3
O1 C24 H24B 109.3
C23 C24 H24B 109.3
H24A C24 H24B 108.0
C21A O1A C24A 111(2)
C21A O1A Li1 120(3)
C24A O1A Li1 121(2)
O1A C21A C22A 111(2)
O1A C21A Li1 35(2)
C22A C21A Li1 139.0(17)
O1A C21A H21C 109.4
C22A C21A H21C 109.4
Li1 C21A H21C 105.4
O1A C21A H21D 109.4
C22A C21A H21D 109.4
Li1 C21A H21D 78.7
H21C C21A H21D 108.0
C21A C22A C23A 101(2)
C21A C22A H22C 111.6
C23A C22A H22C 111.6
C21A C22A H22D 111.6
C23A C22A H22D 111.6
H22C C22A H22D 109.4
C24A C23A C22A 107.7(19)
C24A C23A H23C 110.2
C22A C23A H23C 110.2
C24A C23A H23D 110.2
C22A C23A H23D 110.2
H23C C23A H23D 108.5
O1A C24A C23A 101(2)
O1A C24A H24C 111.5
C23A C24A H24C 111.5
O1A C24A H24D 111.5
C23A C24A H24D 111.5
H24C C24A H24D 109.4
C11 N1 Si2A 116(2)
C11 N1 Si1 123.2(3)
Si2A N1 Si1 121(2)
C11 N1 Si2 116.2(8)
Si2A N1 Si2 1(3)
Si1 N1 Si2 120.6(8)
N1 Si2 C1 108.7(13)
N1 Si2 C2 111.7(12)
C1 Si2 C2 119.0(17)
N1 Si2 C3 104.7(13)
C1 Si2 C3 102.6(13)
C2 Si2 C3 108.8(11)
Si2 C1 H1A 109.5
Si2 C1 H1B 109.5
H1A C1 H1B 109.5
Si2 C1 H1C 109.5
H1A C1 H1C 109.5
H1B C1 H1C 109.5
Si2 C2 H2A 109.5
Si2 C2 H2B 109.5
H2A C2 H2B 109.5
Si2 C2 H2C 109.5
H2A C2 H2C 109.5
H2B C2 H2C 109.5
Si2 C3 H3A 109.5
Si2 C3 H3B 109.5
H3A C3 H3B 109.5
Si2 C3 H3C 109.5
H3A C3 H3C 109.5
H3B C3 H3C 109.5
N1 Si2A C3A 117(3)
N1 Si2A C1A 116(3)
C3A Si2A C1A 116(3)
N1 Si2A C2A 115(3)
C3A Si2A C2A 106(3)
C1A Si2A C2A 81(3)

loop_
_geom_bond_atom_site_label_1
_geom_bond_atom_site_label_2
_geom_bond_distance
Li1 O1A 1.81(4)
Li1 O3A 1.857(16)
Li1 O2A 1.90(2)
Li1 O1 1.96(2)
Li1 O3 1.97(2)
Li1 O2 2.01(2)
Li1 S1 2.468(10)
Li1 C21A 2.77(3)
Cl1 Si1 2.104(2)
Cl2 Si1 2.068(2)
S1 Si1 1.984(2)
Si1 N1 1.709(4)
C11 C16 1.399(7)
C11 C12 1.405(7)
C11 N1 1.449(6)
C12 C13 1.414(7)
C12 C121 1.512(7)
C13 C14 1.355(7)
C13 H13A 0.9500
C14 C15 1.365(7)
C14 H14A 0.9500
C15 C16 1.380(8)
C15 H15A 0.9500
C16 C161 1.510(7)
O2 C28 1.41(2)
O2 C25 1.447(19)
C25 C26 1.377(18)
C25 H25A 0.9900
C25 H25B 0.9900
C26 C27 1.510(19)
C26 H26A 0.9900
C26 H26B 0.9900
C27 C28 1.49(2)
C27 H27A 0.9900
C27 H27B 0.9900
C28 H28A 0.9900
C28 H28B 0.9900
O2A C25A 1.38(2)
O2A C28A 1.47(2)
C25A C26A 1.429(16)
C25A H25C 0.9900
C25A H25D 0.9900
C26A C27A 1.45(2)
C26A H26C 0.9900
C26A H26D 0.9900
C27A C28A 1.494(18)
C27A H27C 0.9900
C27A H27D 0.9900
C28A H28C 0.9900
C28A H28D 0.9900
C121 C122 1.516(7)
C121 C123 1.524(7)
C121 H12A 1.0000
C122 H12B 0.9800
C122 H12C 0.9800
C122 H12D 0.9800
C123 H12E 0.9800
C123 H12F 0.9800
C123 H12G 0.9800
O3 C29 1.47(2)
O3 C32 1.512(19)
C29 C30 1.54(2)
C29 H29A 0.9900
C29 H29B 0.9900
C30 C31 1.54(2)
C30 H30A 0.9900
C30 H30B 0.9900
C31 C32 1.54(2)
C31 H31A 0.9900
C31 H31B 0.9900
C32 H32A 0.9900
C32 H32B 0.9900
O3A C32A 1.308(16)
O3A C29A 1.453(16)
C29A C30A 1.337(15)
C29A H29C 0.9900
C29A H29D 0.9900
C30A C31A 1.598(19)
C30A H30C 0.9900
C30A H30D 0.9900
C31A C32A 1.539(17)
C31A H31C 0.9900
C31A H31D 0.9900
C32A H32C 0.9900
C32A H32D 0.9900
C161 C163 1.522(8)
C161 C162 1.537(7)
C161 H16A 1.0000
C162 H16B 0.9800
C162 H16C 0.9800
C162 H16D 0.9800
C163 H16E 0.9800
C163 H16F 0.9800
C163 H16G 0.9800
O1 C24 1.436(15)
O1 C21 1.450(13)
C21 C22 1.441(14)
C21 H21A 0.9900
C21 H21B 0.9900
C22 C23 1.455(13)
C22 H22A 0.9900
C22 H22B 0.9900
C23 C24 1.484(13)
C23 H23A 0.9900
C23 H23B 0.9900
C24 H24A 0.9900
C24 H24B 0.9900
O1A C21A 1.38(2)
O1A C24A 1.47(2)
C21A C22A 1.47(2)
C21A H21C 0.9900
C21A H21D 0.9900
C22A C23A 1.53(2)
C22A H22C 0.9900
C22A H22D 0.9900
C23A C24A 1.50(2)
C23A H23C 0.9900
C23A H23D 0.9900
C24A H24C 0.9900
C24A H24D 0.9900
N1 Si2A 1.64(4)
N1 Si2 1.806(16)
Si2 C1 1.79(3)
Si2 C2 1.80(3)
Si2 C3 1.95(3)
C1 H1A 0.9800
C1 H1B 0.9800
C1 H1C 0.9800
C2 H2A 0.9800
C2 H2B 0.9800
C2 H2C 0.9800
C3 H3A 0.9800
C3 H3B 0.9800
C3 H3C 0.9800
Si2A C3A 1.78(6)
Si2A C1A 1.97(7)
Si2A C2A 2.08(7)
C1A H1AA 0.9800
C1A H1AB 0.9800
C1A H1AC 0.9800
C2A H2AA 0.9800
C2A H2AB 0.9800
C2A H2AC 0.9800
C3A H3AA 0.9800
C3A H3AB 0.9800
C3A H3AC 0.9800
